data_4325376
loop_
_publ_author_name
'Jai Anand Garg'
'Olivier Blacque'
'Koushik Venkatesan'

_publ_section_title
;
 Syntheses and Photophysical Properties of Luminescent Mono-cyclometalated
 Gold(III) cis-Dialkynyl Complexes
;
_journal_name_full 'Inorganic Chemistry'
_journal_page_first 5430
_journal_page_last 5441
_journal_paper_doi 10.1021/ic102216v
_journal_volume 50
_journal_year 2011
_chemical_formula_moiety 'C27 H18 Au n'
_chemical_formula_sum 'C27 H18 Au n'
_chemical_formula_weight 553.39
_chemical_name_systematic
;
Bis(phenylethynyl)[2-(2'-pyridyl)phenyl]gold(III)
;
_space_group_IT_number 14
_symmetry_cell_setting monoclinic
_symmetry_space_group_name_Hall '-P 2ybc'
_symmetry_space_group_name_H-M 'P 1 21/c 1'
_atom_sites_solution_hydrogens geom
_atom_sites_solution_primary direct
_atom_sites_solution_secondary difmap
_audit_creation_method SHELXL-97
_cell_angle_alpha 90.00
_cell_angle_beta 109.518(2)
_cell_angle_gamma 90.00
_cell_formula_units_Z 4
_cell_length_a 10.4792(2)
_cell_length_b 18.0604(2)
_cell_length_c 11.6604(2)
_cell_measurement_reflns_used 17451
_cell_measurement_temperature 183(2)
_cell_measurement_theta_max 32.71
_cell_measurement_theta_min 2.53
_cell_volume 2080.02(6)
_computing_cell_refinement
;
CrysAlisPro, Oxford Diffraction Ltd.,
Version 1.171.33.55 (release 05-01-2010 CrysAlis171 .NET)
(compiled Jan  5 2010,16:28:46)
;
_computing_data_collection
;
CrysAlisPro, Oxford Diffraction Ltd.,
Version 1.171.33.55 (release 05-01-2010 CrysAlis171 .NET)
(compiled Jan  5 2010,16:28:46)
;
_computing_data_reduction
;
CrysAlisPro, Oxford Diffraction Ltd.,
Version 1.171.33.55 (release 05-01-2010 CrysAlis171 .NET)
(compiled Jan  5 2010,16:28:46)
;
_computing_molecular_graphics
; ORTEP-3 for Windows, Version 2.01.
  Farrugia, L. J. (1997). J. Appl. Cryst. 30, 565.
;
_computing_publication_material
; WinGX -- An integrated system of Windows programs for the solution,
 refinment and analysis of single crystal X-ray diffraction data,
 Version 1.80.00.
 Farrugia, L. J. (1999). J. Appl. Cryst. 32, 837-838.
 SHELXL97. Program for crystal structure refinement.
 Sheldrick, G.M. (2008). Acta Cryst. A64, 112-122.
 PLATON for Windows, Version 1.12.
 Spek, A. L. (2003). J. Appl. Cryst. 36, 7-13. 
;
_computing_structure_refinement
; SHELXL97. Program for crystal structure refinement.
  Sheldrick, G.M. (2008). Acta Cryst. A64, 112-122.
;
_computing_structure_solution
; SHELXS97. Program for Crystal Structure solution.
  Sheldrick, G.M. (2008). Acta Cryst. A64, 112-122.  
;
_diffrn_ambient_temperature 183(2)
_diffrn_detector_area_resol_mean 10.4498
_diffrn_measured_fraction_theta_full 0.999
_diffrn_measured_fraction_theta_max 0.999
_diffrn_measurement_device_type
; Goniometer Xcalibur, detector: Ruby
Oxford Diffraction (2007). Oxford Diffraction Ltd.,
Xcalibur CCD system
;
_diffrn_measurement_method 'omega scans'
_diffrn_radiation_monochromator graphite
_diffrn_radiation_source 'Enhance (Mo) X-ray Source'
_diffrn_radiation_type MoK\a
_diffrn_radiation_wavelength 0.71073
_diffrn_reflns_av_R_equivalents 0.0310
_diffrn_reflns_av_sigmaI/netI 0.0275
_diffrn_reflns_limit_h_max 14
_diffrn_reflns_limit_h_min -14
_diffrn_reflns_limit_k_max 25
_diffrn_reflns_limit_k_min -25
_diffrn_reflns_limit_l_max 16
_diffrn_reflns_limit_l_min -16
_diffrn_reflns_number 29969
_diffrn_reflns_theta_full 30.50
_diffrn_reflns_theta_max 30.50
_diffrn_reflns_theta_min 2.53
_diffrn_standards_number 0
_exptl_absorpt_coefficient_mu 7.085
_exptl_absorpt_correction_T_max 0.551
_exptl_absorpt_correction_T_min 0.130
_exptl_absorpt_correction_type analytical
_exptl_absorpt_process_details
;
CrysAlisPro, Oxford Diffraction Ltd.,
Version 1.171.33.55 (release 05-01-2010 CrysAlis171 .NET)
(compiled Jan  5 2010,16:28:46)
Analytical numeric absorption correction using a multifaceted crystal
model based on expressions derived by R.C. Clark & J.S. Reid.
(Clark, R. C. & Reid, J. S. (1995). Acta Cryst. A51, 887-897)
;
_exptl_crystal_colour colourless
_exptl_crystal_density_diffrn 1.767
_exptl_crystal_description tablet
_exptl_crystal_F_000 1064
_exptl_crystal_size_max 0.37
_exptl_crystal_size_mid 0.32
_exptl_crystal_size_min 0.09
_refine_diff_density_max 1.026
_refine_diff_density_min -0.551
_refine_diff_density_rms 0.093
_refine_ls_extinction_method none
_refine_ls_goodness_of_fit_ref 1.005
_refine_ls_hydrogen_treatment constr
_refine_ls_matrix_type full
_refine_ls_number_parameters 262
_refine_ls_number_reflns 6351
_refine_ls_number_restraints 0
_refine_ls_restrained_S_all 1.005
_refine_ls_R_factor_all 0.0312
_refine_ls_R_factor_gt 0.0210
_refine_ls_shift/su_max 0.003
_refine_ls_shift/su_mean 0.000
_refine_ls_structure_factor_coef Fsqd
_refine_ls_weighting_details 'w=1/[\s^2^(Fo^2^)+(0.0245P)^2^] where P=(Fo^2^+2Fc^2^)/3'
_refine_ls_weighting_scheme calc
_refine_ls_wR_factor_gt 0.0446
_refine_ls_wR_factor_ref 0.0459
_reflns_number_gt 5209
_reflns_number_total 6351
_reflns_threshold_expression >2sigma(I)
_cod_data_source_file ic102216v_si_002_2.cif
_cod_data_source_block 1a
_cod_original_sg_symbol_H-M 'P 21/c'
_cod_database_code 4325376

loop_
_symmetry_equiv_pos_as_xyz
'x, y, z'
'-x, y+1/2, -z+1/2'
'-x, -y, -z'
'x, -y-1/2, z-1/2'

loop_
_atom_site_label
_atom_site_type_symbol
_atom_site_fract_x
_atom_site_fract_y
_atom_site_fract_z
_atom_site_U_iso_or_equiv
_atom_site_adp_type
_atom_site_occupancy
_atom_site_symmetry_multiplicity
_atom_site_calc_flag
_atom_site_refinement_flags
C1 C 0.7088(2) 0.29909(12) 0.88086(19) 0.0214(4) Uani 1 1 d .
C2 C 0.6375(3) 0.33452(12) 0.9460(2) 0.0275(5) Uani 1 1 d .
H2 H 0.6356 0.3860 0.9473 0.033 Uiso 1 1 calc R
C3 C 0.5693(2) 0.29534(14) 1.0090(2) 0.0311(5) Uani 1 1 d .
H3 H 0.5206 0.3201 1.0508 0.037 Uiso 1 1 calc R
C4 C 0.5741(2) 0.21812(15) 1.0094(2) 0.0334(6) Uani 1 1 d .
H4 H 0.5289 0.1913 1.0521 0.040 Uiso 1 1 calc R
C5 C 0.6453(3) 0.18173(14) 0.9470(2) 0.0284(5) Uani 1 1 d .
H5 H 0.6489 0.1303 0.9482 0.034 Uiso 1 1 calc R
C6 C 0.7119(2) 0.22125(13) 0.8820(2) 0.0245(5) Uani 1 1 d .
C7 C 0.7875(2) 0.18625(13) 0.8110(2) 0.0252(5) Uani 1 1 d .
C8 C 0.7962(3) 0.11103(14) 0.7912(2) 0.0340(6) Uani 1 1 d .
H8 H 0.7518 0.0776 0.8255 0.041 Uiso 1 1 calc R
C9 C 0.8695(3) 0.08525(14) 0.7215(2) 0.0385(7) Uani 1 1 d .
H9 H 0.8744 0.0347 0.7084 0.046 Uiso 1 1 calc R
C10 C 0.9356(3) 0.13472(14) 0.6711(2) 0.0330(6) Uani 1 1 d .
H10 H 0.9864 0.1178 0.6245 0.040 Uiso 1 1 calc R
C11 C 0.9258(2) 0.20937(14) 0.6903(2) 0.0301(5) Uani 1 1 d .
H11 H 0.9695 0.2428 0.6554 0.036 Uiso 1 1 calc R
C12 C 0.7860(2) 0.44761(13) 0.8252(2) 0.0266(5) Uani 1 1 d .
C13 C 0.7666(2) 0.51063(13) 0.8473(2) 0.0274(5) Uani 1 1 d .
C14 C 0.7506(2) 0.58695(13) 0.8749(2) 0.0247(5) Uani 1 1 d .
C15 C 0.6795(3) 0.63630(14) 0.7843(2) 0.0348(6) Uani 1 1 d .
H15 H 0.6358 0.6191 0.7057 0.042 Uiso 1 1 calc R
C16 C 0.6732(3) 0.71064(14) 0.8103(3) 0.0392(7) Uani 1 1 d .
H16 H 0.6259 0.7431 0.7488 0.047 Uiso 1 1 calc R
C17 C 0.7367(3) 0.73734(14) 0.9267(2) 0.0337(6) Uani 1 1 d .
H17 H 0.7330 0.7874 0.9437 0.040 Uiso 1 1 calc R
C18 C 0.8058(3) 0.68820(14) 1.0176(2) 0.0328(6) Uani 1 1 d .
H18 H 0.8473 0.7054 1.0966 0.039 Uiso 1 1 calc R
C19 C 0.8135(3) 0.61440(13) 0.9921(2) 0.0299(5) Uani 1 1 d .
H19 H 0.8612 0.5823 1.0539 0.036 Uiso 1 1 calc R
C20 C 0.9528(2) 0.38257(12) 0.7025(2) 0.0255(5) Uani 1 1 d .
C21 C 1.0436(3) 0.39836(13) 0.6702(2) 0.0292(5) Uani 1 1 d .
C22 C 1.1599(2) 0.41773(12) 0.6355(2) 0.0271(5) Uani 1 1 d .
C23 C 1.2888(3) 0.41399(14) 0.7206(2) 0.0347(6) Uani 1 1 d .
H23 H 1.2999 0.3991 0.7997 0.042 Uiso 1 1 calc R
C24 C 1.4013(3) 0.43223(16) 0.6894(3) 0.0477(8) Uani 1 1 d .
H24 H 1.4873 0.4302 0.7476 0.057 Uiso 1 1 calc R
C25 C 1.3860(3) 0.45301(16) 0.5742(4) 0.0579(10) Uani 1 1 d .
H25 H 1.4620 0.4637 0.5530 0.070 Uiso 1 1 calc R
C26 C 1.2595(4) 0.45854(16) 0.4883(3) 0.0547(9) Uani 1 1 d .
H26 H 1.2503 0.4745 0.4101 0.066 Uiso 1 1 calc R
C27 C 1.1462(3) 0.44065(14) 0.5173(2) 0.0378(6) Uani 1 1 d .
H27 H 1.0608 0.4438 0.4584 0.045 Uiso 1 1 calc R
N1 n 0.85416(19) 0.23502(11) 0.75888(17) 0.0245(4) Uani 1 1 d .
Au1 Au 0.823915(8) 0.344979(5) 0.788974(8) 0.02221(3) Uani 1 1 d .

loop_
_atom_site_aniso_label
_atom_site_aniso_U_11
_atom_site_aniso_U_22
_atom_site_aniso_U_33
_atom_site_aniso_U_23
_atom_site_aniso_U_13
_atom_site_aniso_U_12
C1 0.0211(10) 0.0219(11) 0.0206(10) 0.0002(8) 0.0061(9) -0.0027(9)
C2 0.0275(12) 0.0238(12) 0.0298(12) 0.0007(9) 0.0076(10) 0.0010(10)
C3 0.0292(13) 0.0365(14) 0.0303(13) -0.0026(10) 0.0135(11) 0.0003(11)
C4 0.0303(13) 0.0396(15) 0.0311(13) 0.0074(11) 0.0111(11) -0.0071(11)
C5 0.0303(13) 0.0251(12) 0.0290(12) 0.0030(10) 0.0087(11) -0.0008(10)
C6 0.0234(11) 0.0242(11) 0.0235(11) 0.0020(9) 0.0045(9) 0.0014(9)
C7 0.0266(12) 0.0240(12) 0.0251(12) 0.0052(9) 0.0087(10) 0.0031(10)
C8 0.0467(16) 0.0216(12) 0.0373(14) 0.0052(10) 0.0188(13) 0.0023(11)
C9 0.0526(17) 0.0219(12) 0.0420(15) 0.0031(11) 0.0173(14) 0.0094(12)
C10 0.0345(14) 0.0302(13) 0.0356(14) -0.0029(11) 0.0134(12) 0.0084(11)
C11 0.0288(12) 0.0300(13) 0.0339(13) 0.0005(10) 0.0138(11) 0.0033(10)
C12 0.0278(12) 0.0251(12) 0.0289(12) 0.0036(9) 0.0121(11) -0.0011(10)
C13 0.0273(12) 0.0273(12) 0.0287(12) 0.0029(10) 0.0108(10) -0.0023(10)
C14 0.0248(11) 0.0222(11) 0.0288(12) 0.0021(9) 0.0113(10) 0.0004(9)
C15 0.0389(15) 0.0302(13) 0.0304(13) -0.0001(10) 0.0051(12) 0.0053(11)
C16 0.0474(16) 0.0267(14) 0.0402(15) 0.0074(11) 0.0103(13) 0.0076(12)
C17 0.0372(14) 0.0213(12) 0.0460(16) -0.0032(11) 0.0184(13) -0.0010(11)
C18 0.0372(14) 0.0286(13) 0.0307(13) -0.0046(10) 0.0089(12) -0.0050(11)
C19 0.0343(13) 0.0271(13) 0.0284(13) 0.0035(10) 0.0105(11) 0.0010(11)
C20 0.0231(11) 0.0183(11) 0.0332(13) -0.0075(9) 0.0069(10) -0.0033(9)
C21 0.0362(14) 0.0228(12) 0.0276(12) -0.0015(9) 0.0092(11) -0.0013(10)
C22 0.0334(13) 0.0164(10) 0.0343(13) -0.0018(9) 0.0150(11) 0.0014(10)
C23 0.0338(14) 0.0296(13) 0.0407(15) 0.0069(11) 0.0123(12) 0.0016(11)
C24 0.0348(15) 0.0390(16) 0.074(2) 0.0115(15) 0.0238(16) 0.0020(13)
C25 0.058(2) 0.0383(17) 0.099(3) 0.0238(18) 0.056(2) 0.0134(15)
C26 0.088(3) 0.0440(17) 0.0535(19) 0.0215(15) 0.053(2) 0.0238(18)
C27 0.0477(17) 0.0356(15) 0.0318(14) 0.0055(11) 0.0155(13) 0.0107(12)
N1 0.0239(9) 0.0223(10) 0.0268(10) -0.0009(8) 0.0076(8) 0.0003(8)
Au1 0.02180(5) 0.01892(5) 0.02626(5) 0.00046(4) 0.00852(3) -0.00149(4)

loop_
_atom_type_symbol
_atom_type_description
_atom_type_scat_dispersion_real
_atom_type_scat_dispersion_imag
_atom_type_scat_source
C C 0.0033 0.0016 'International Tables Vol C Tables 4.2.6.8 and 6.1.1.4'
H H 0.0000 0.0000 'International Tables Vol C Tables 4.2.6.8 and 6.1.1.4'
N N 0.0061 0.0033 'International Tables Vol C Tables 4.2.6.8 and 6.1.1.4'
Au Au -2.0133 8.8022 'International Tables Vol C Tables 4.2.6.8 and 6.1.1.4'

loop_
_geom_angle_atom_site_label_1
_geom_angle_atom_site_label_2
_geom_angle_atom_site_label_3
_geom_angle
C2 C1 C6 118.1(2)
C2 C1 Au1 128.47(17)
C6 C1 Au1 113.32(17)
C3 C2 C1 121.7(2)
C3 C2 H2 119.2
C1 C2 H2 119.2
C2 C3 C4 119.4(2)
C2 C3 H3 120.3
C4 C3 H3 120.3
C5 C4 C3 120.1(2)
C5 C4 H4 119.9
C3 C4 H4 119.9
C4 C5 C6 120.4(2)
C4 C5 H5 119.8
C6 C5 H5 119.8
C5 C6 C1 120.4(2)
C5 C6 C7 123.5(2)
C1 C6 C7 116.2(2)
N1 C7 C8 118.6(2)
N1 C7 C6 114.9(2)
C8 C7 C6 126.5(2)
C9 C8 C7 120.8(2)
C9 C8 H8 119.6
C7 C8 H8 119.6
C8 C9 C10 119.6(2)
C8 C9 H9 120.2
C10 C9 H9 120.2
C11 C10 C9 119.4(2)
C11 C10 H10 120.3
C9 C10 H10 120.3
N1 C11 C10 121.3(2)
N1 C11 H11 119.4
C10 C11 H11 119.4
C13 C12 Au1 178.1(2)
C12 C13 C14 177.0(3)
C15 C14 C19 118.3(2)
C15 C14 C13 121.1(2)
C19 C14 C13 120.5(2)
C16 C15 C14 120.5(2)
C16 C15 H15 119.7
C14 C15 H15 119.7
C15 C16 C17 120.7(2)
C15 C16 H16 119.6
C17 C16 H16 119.6
C16 C17 C18 119.0(2)
C16 C17 H17 120.5
C18 C17 H17 120.5
C19 C18 C17 120.6(2)
C19 C18 H18 119.7
C17 C18 H18 119.7
C18 C19 C14 120.9(2)
C18 C19 H19 119.5
C14 C19 H19 119.5
C21 C20 Au1 168.2(2)
C20 C21 C22 177.5(3)
C23 C22 C27 118.4(2)
C23 C22 C21 119.9(2)
C27 C22 C21 121.8(2)
C22 C23 C24 120.8(3)
C22 C23 H23 119.6
C24 C23 H23 119.6
C25 C24 C23 119.9(3)
C25 C24 H24 120.1
C23 C24 H24 120.1
C24 C25 C26 120.7(3)
C24 C25 H25 119.6
C26 C25 H25 119.6
C25 C26 C27 120.4(3)
C25 C26 H26 119.8
C27 C26 H26 119.8
C26 C27 C22 119.8(3)
C26 C27 H27 120.1
C22 C27 H27 120.1
C11 n1 C7 120.3(2)
C11 n1 Au1 125.45(17)
C7 n1 Au1 114.18(17)
C12 Au1 C1 94.19(9)
C12 Au1 C20 90.39(9)
C1 Au1 C20 174.32(9)
C12 Au1 n1 175.51(9)
C1 Au1 n1 81.33(9)
C20 Au1 n1 94.09(8)

loop_
_geom_bond_atom_site_label_1
_geom_bond_atom_site_label_2
_geom_bond_distance
C1 C2 1.388(3)
C1 C6 1.406(3)
C1 Au1 2.038(2)
C2 C3 1.378(3)
C2 H2 0.9300
C3 C4 1.396(3)
C3 H3 0.9300
C4 C5 1.371(4)
C4 H4 0.9300
C5 C6 1.387(3)
C5 H5 0.9300
C6 C7 1.466(3)
C7 n1 1.385(3)
C7 C8 1.386(4)
C8 C9 1.373(4)
C8 H8 0.9300
C9 C10 1.376(4)
C9 H9 0.9300
C10 C11 1.376(3)
C10 H10 0.9300
C11 n1 1.349(3)
C11 H11 0.9300
C12 C13 1.199(3)
C12 Au1 1.971(2)
C13 C14 1.438(3)
C14 C15 1.392(3)
C14 C19 1.395(3)
C15 C16 1.383(3)
C15 H15 0.9300
C16 C17 1.383(4)
C16 H16 0.9300
C17 C18 1.387(3)
C17 H17 0.9300
C18 C19 1.374(3)
C18 H18 0.9300
C19 H19 0.9300
C20 C21 1.170(3)
C20 Au1 2.052(2)
C21 C22 1.449(3)
C22 C23 1.385(3)
C22 C27 1.400(3)
C23 C24 1.385(4)
C23 H23 0.9300
C24 C25 1.351(4)
C24 H24 0.9300
C25 C26 1.372(4)
C25 H25 0.9300
C26 C27 1.377(4)
C26 H26 0.9300
C27 H27 0.9300
N1 Au1 2.0596(19)
